data_2221595
loop_
_publ_author_name
'Ramesh, P.'
'Sundaresan, S. S.'
'Lakshmi, N. Vidhya'
'Perumal, Paramasivan T.'
'Ponnuswamy, M. N.'

_publ_section_title
;3'-Benzyloxy-3-hydroxy-3,3'-bi-1<i>H</i>-indole-2,2'(3<i>H</i>,3'<i>H</i>)-dione
 monohydrate
;
_journal_coeditor_code BT2889
_journal_issue 5
_journal_name_full 'Acta Crystallographica Section E'
_journal_page_first o994
_journal_paper_doi 10.1107/S1600536809012380
_journal_volume 65
_journal_year 2009
_chemical_formula_iupac 'C23 H18 N2 O4, H2 O'
_chemical_formula_moiety 'C23 H18 N2 O4, H2 O'
_chemical_formula_sum 'C23 H20 N2 O5'
_chemical_formula_weight 404.41
_chemical_name_systematic '3'-Benzyloxy-3-hydroxy-3,3'-bi-1<i>H</i>-indole-2,2'(3<i>H</i>,3'<i>H</i>)-dione monohydrate'
_space_group_IT_number 2
_symmetry_cell_setting triclinic
_symmetry_space_group_name_Hall '-P 1'
_symmetry_space_group_name_H-M 'P -1'
_atom_sites_solution_hydrogens geom
_atom_sites_solution_primary direct
_atom_sites_solution_secondary difmap
_audit_creation_method SHELXL-97
_cell_angle_alpha 107.517(2)
_cell_angle_beta 114.227(3)
_cell_angle_gamma 93.918(2)
_cell_formula_units_Z 2
_cell_length_a 9.8243(3)
_cell_length_b 9.9304(6)
_cell_length_c 11.4460(5)
_cell_measurement_reflns_used 4635
_cell_measurement_temperature 293(2)
_cell_measurement_theta_max 25.00
_cell_measurement_theta_min 2.05
_cell_volume 947.17(8)
_computing_cell_refinement 'SAINT (Bruker, 2004)'
_computing_data_collection 'APEX2 (Bruker, 2004)'
_computing_data_reduction 'SAINT (Bruker, 2004)'
_computing_molecular_graphics 'ORTEP3 (Farrugia, 1997)'
_computing_publication_material 'SHELXL97 (Sheldrick, 2008) and PLATON (Spek, 2009)'
_computing_structure_refinement 'SHELXL97 (Sheldrick, 2008)'
_computing_structure_solution 'SHELXS97 (Sheldrick, 2008)'
_diffrn_ambient_temperature 293(2)
_diffrn_measured_fraction_theta_full 1.000
_diffrn_measured_fraction_theta_max 1.000
_diffrn_measurement_device_type 'Bruker Kappa APEXII area-detector diffractometer'
_diffrn_measurement_method '\w and \f scans'
_diffrn_radiation_monochromator graphite
_diffrn_radiation_source 'fine-focus sealed tube'
_diffrn_radiation_type MoK\a
_diffrn_radiation_wavelength 0.71073
_diffrn_reflns_av_R_equivalents 0.0205
_diffrn_reflns_av_sigmaI/netI 0.0131
_diffrn_reflns_limit_h_max 11
_diffrn_reflns_limit_h_min -11
_diffrn_reflns_limit_k_max 11
_diffrn_reflns_limit_k_min -11
_diffrn_reflns_limit_l_max 13
_diffrn_reflns_limit_l_min -13
_diffrn_reflns_number 16894
_diffrn_reflns_theta_full 25.00
_diffrn_reflns_theta_max 25.00
_diffrn_reflns_theta_min 2.09
_diffrn_standards_decay_% 0
_diffrn_standards_interval_time 0
_diffrn_standards_number 0
_exptl_absorpt_coefficient_mu 0.101
_exptl_absorpt_correction_T_max 0.9801
_exptl_absorpt_correction_T_min 0.9723
_exptl_absorpt_correction_type multi-scan
_exptl_absorpt_process_details '(SADABS; Sheldrick, 2001)'
_exptl_crystal_colour colourless
_exptl_crystal_density_diffrn 1.418
_exptl_crystal_density_method 'not measured'
_exptl_crystal_description block
_exptl_crystal_F_000 424
_exptl_crystal_size_max 0.28
_exptl_crystal_size_mid 0.25
_exptl_crystal_size_min 0.20
_refine_diff_density_max 0.232
_refine_diff_density_min -0.176
_refine_ls_extinction_coef 0.038(3)
_refine_ls_extinction_expression Fc^*^=kFc[1+0.001xFc^2^\l^3^/sin(2\q)]^-1/4^
_refine_ls_extinction_method SHELXL
_refine_ls_goodness_of_fit_ref 1.050
_refine_ls_hydrogen_treatment mixed
_refine_ls_matrix_type full
_refine_ls_number_parameters 292
_refine_ls_number_reflns 3335
_refine_ls_number_restraints 0
_refine_ls_restrained_S_all 1.050
_refine_ls_R_factor_all 0.0348
_refine_ls_R_factor_gt 0.0318
_refine_ls_shift/su_max 0.003
_refine_ls_shift/su_mean 0.000
_refine_ls_structure_factor_coef Fsqd
_refine_ls_weighting_details 'calc w=1/[\s^2^(Fo^2^)+(0.0380P)^2^+0.3004P] where P=(Fo^2^+2Fc^2^)/3'
_refine_ls_weighting_scheme calc
_refine_ls_wR_factor_gt 0.0809
_refine_ls_wR_factor_ref 0.0839
_reflns_number_gt 3045
_reflns_number_total 3335
_reflns_threshold_expression I>2\s(I)
_cod_data_source_file bt2889.cif
_cod_data_source_block I
_cod_depositor_comments
;
The following automatic conversions were performed:
'_symmetry_cell_setting' value 'Triclinic' changed to 'triclinic'
according to '/home/saulius/struct/CIF-dictionaries/cif_core.dic'
dictionary named 'cif_core.dic' version 2.4.1 from
2010-06-29.

'_exptl_absorpt_correction_type' value 'Multi-scan' changed
to 'multi-scan' according to
'/home/saulius/struct/CIF-dictionaries/cif_core.dic' dictionary named
'cif_core.dic' version 2.4.1 from 2010-06-29.

Automatic conversion script
Id: cif_fix_enum 1527 2010-12-29 10:47:43Z saulius 

The following automatic conversions were performed:

'_symmetry_cell_setting' value 'Triclinic' changed to 'triclinic'
according to /home/saulius/struct/CIF-dictionaries/cif_core.dic
dictionary named 'cif_core.dic' version 2.4.1 from
2010-06-29.

'_exptl_absorpt_correction_type' value 'Multi-scan'
changed to 'multi-scan' according to
/home/saulius/struct/CIF-dictionaries/cif_core.dic dictionary named
'cif_core.dic' version 2.4.1 from 2010-06-29.

Automatic conversion script
Id: cif_fix_values 1715 2011-07-08 13:25:40Z adriana 
;
_cod_original_sg_symbol_H-M P-1
_cod_database_code 2221595
_cod_database_fobs_code 2221595

loop_
_symmetry_equiv_pos_as_xyz
'x, y, z'
'-x, -y, -z'

loop_
_atom_site_type_symbol
_atom_site_label
_atom_site_fract_x
_atom_site_fract_y
_atom_site_fract_z
_atom_site_U_iso_or_equiv
_atom_site_adp_type
_atom_site_calc_flag
_atom_site_refinement_flags
_atom_site_occupancy
_atom_site_disorder_assembly
_atom_site_disorder_group
O O1 0.33868(11) 0.37105(9) 0.58225(10) 0.0399(2) Uani d . 1 . .
O O2 0.38716(10) 0.07924(10) 0.53420(9) 0.0335(2) Uani d . 1 . .
H H2 0.381(2) -0.018(2) 0.504(2) 0.070(6) Uiso d . 1 . .
O O3 0.61939(10) 0.21310(10) 0.48237(10) 0.0374(2) Uani d . 1 . .
O O4 0.33920(10) 0.00510(8) 0.25071(9) 0.0302(2) Uani d . 1 . .
O O5 0.09912(16) -0.40448(16) -0.55511(16) 0.0632(3) Uani d . 1 . .
H H5B 0.183(4) -0.346(3) -0.552(3) 0.129(10) Uiso d . 1 . .
H H5A 0.064(4) -0.482(4) -0.622(3) 0.135(12) Uiso d . 1 . .
N N1 0.09503(13) 0.23295(12) 0.47470(12) 0.0349(3) Uani d . 1 . .
H H1 0.0522(19) 0.2945(18) 0.5098(17) 0.048(4) Uiso d . 1 . .
C C2 0.02036(14) 0.08934(14) 0.38791(13) 0.0320(3) Uani d . 1 . .
C C3 -0.12940(15) 0.02332(17) 0.34058(15) 0.0435(3) Uani d . 1 . .
H H3 -0.1961 0.0735 0.3647 0.052 Uiso calc R 1 . .
C C4 -0.17671(17) -0.12064(19) 0.25573(16) 0.0520(4) Uani d . 1 . .
H H4 -0.2777 -0.1681 0.2211 0.062 Uiso calc R 1 . .
C C5 -0.07767(19) -0.19539(17) 0.22128(17) 0.0521(4) Uani d . 1 . .
H H5 -0.1129 -0.2921 0.1632 0.062 Uiso calc R 1 . .
C C6 0.07409(17) -0.12838(15) 0.27202(14) 0.0407(3) Uani d . 1 . .
H H6 0.1416 -0.1794 0.2502 0.049 Uiso calc R 1 . .
C C7 0.12222(14) 0.01554(13) 0.35540(12) 0.0288(3) Uani d . 1 . .
C C8 0.27766(13) 0.11694(12) 0.43061(12) 0.0262(3) Uani d . 1 . .
C C9 0.24378(14) 0.25831(13) 0.50590(12) 0.0286(3) Uani d . 1 . .
C C10 0.33824(13) 0.14368(12) 0.33172(12) 0.0255(3) Uani d . 1 . .
C C11 0.50226(13) 0.24303(12) 0.41187(12) 0.0273(3) Uani d . 1 . .
N N12 0.49318(12) 0.36457(11) 0.38326(11) 0.0305(2) Uani d . 1 . .
H H12 0.5721(18) 0.4358(17) 0.4159(16) 0.042(4) Uiso d . 1 . .
C C13 0.34446(14) 0.36220(13) 0.29098(12) 0.0289(3) Uani d . 1 . .
C C14 0.29438(16) 0.46934(14) 0.24218(14) 0.0382(3) Uani d . 1 . .
H H14 0.3602 0.5570 0.2701 0.046 Uiso calc R 1 . .
C C15 0.14143(18) 0.44063(16) 0.14958(15) 0.0448(4) Uani d . 1 . .
H H15 0.1036 0.5108 0.1147 0.054 Uiso calc R 1 . .
C C16 0.04399(16) 0.31071(17) 0.10790(15) 0.0443(4) Uani d . 1 . .
H H16 -0.0580 0.2940 0.0447 0.053 Uiso calc R 1 . .
C C17 0.09647(15) 0.20413(15) 0.15937(13) 0.0359(3) Uani d . 1 . .
H H17 0.0307 0.1164 0.1314 0.043 Uiso calc R 1 . .
C C18 0.24816(14) 0.23153(13) 0.25278(12) 0.0277(3) Uani d . 1 . .
C C19 0.40617(18) 0.00789(15) 0.16166(15) 0.0418(3) Uani d . 1 . .
H H19A 0.5160 0.0441 0.2151 0.050 Uiso calc R 1 . .
H H19B 0.3649 0.0719 0.1131 0.050 Uiso calc R 1 . .
C C20 0.37193(14) -0.14144(13) 0.06125(13) 0.0315(3) Uani d . 1 . .
C C21 0.39451(15) -0.25784(15) 0.10387(14) 0.0370(3) Uani d . 1 . .
H H21 0.4291 -0.2440 0.1963 0.044 Uiso calc R 1 . .
C C22 0.36598(19) -0.39435(16) 0.00986(17) 0.0492(4) Uani d . 1 . .
H H22 0.3802 -0.4725 0.0390 0.059 Uiso calc R 1 . .
C C23 0.3165(2) -0.41584(17) -0.12678(18) 0.0573(4) Uani d . 1 . .
H H23 0.2985 -0.5080 -0.1897 0.069 Uiso calc R 1 . .
C C24 0.2940(2) -0.30139(19) -0.16987(16) 0.0566(4) Uani d . 1 . .
H H24 0.2607 -0.3157 -0.2623 0.068 Uiso calc R 1 . .
C C25 0.32036(17) -0.16459(17) -0.07653(15) 0.0440(3) Uani d . 1 . .
H H25 0.3033 -0.0874 -0.1067 0.053 Uiso calc R 1 . .

loop_
_atom_site_aniso_label
_atom_site_aniso_U_11
_atom_site_aniso_U_22
_atom_site_aniso_U_33
_atom_site_aniso_U_12
_atom_site_aniso_U_13
_atom_site_aniso_U_23
O1 0.0466(6) 0.0270(5) 0.0427(5) 0.0014(4) 0.0243(5) 0.0037(4)
O2 0.0331(5) 0.0333(5) 0.0335(5) 0.0095(4) 0.0121(4) 0.0154(4)
O3 0.0245(5) 0.0340(5) 0.0483(6) 0.0061(4) 0.0110(4) 0.0158(4)
O4 0.0346(5) 0.0230(4) 0.0360(5) 0.0038(3) 0.0224(4) 0.0061(4)
O5 0.0581(8) 0.0594(8) 0.0800(9) 0.0163(6) 0.0439(7) 0.0168(7)
N1 0.0346(6) 0.0360(6) 0.0414(6) 0.0138(5) 0.0235(5) 0.0135(5)
C2 0.0298(6) 0.0400(7) 0.0316(6) 0.0074(5) 0.0149(5) 0.0187(6)
C3 0.0279(7) 0.0621(9) 0.0482(8) 0.0095(6) 0.0179(6) 0.0292(7)
C4 0.0302(7) 0.0672(11) 0.0510(9) -0.0090(7) 0.0111(7) 0.0258(8)
C5 0.0502(9) 0.0427(8) 0.0482(9) -0.0148(7) 0.0180(7) 0.0082(7)
C6 0.0428(8) 0.0333(7) 0.0433(8) -0.0011(6) 0.0219(7) 0.0089(6)
C7 0.0282(6) 0.0306(6) 0.0293(6) 0.0026(5) 0.0139(5) 0.0125(5)
C8 0.0256(6) 0.0250(6) 0.0283(6) 0.0057(5) 0.0123(5) 0.0096(5)
C9 0.0332(7) 0.0277(6) 0.0296(6) 0.0076(5) 0.0174(5) 0.0117(5)
C10 0.0247(6) 0.0217(6) 0.0288(6) 0.0041(4) 0.0132(5) 0.0064(5)
C11 0.0257(6) 0.0253(6) 0.0304(6) 0.0055(5) 0.0145(5) 0.0070(5)
N12 0.0265(5) 0.0251(5) 0.0359(6) 0.0003(4) 0.0123(5) 0.0096(4)
C13 0.0311(6) 0.0290(6) 0.0279(6) 0.0066(5) 0.0152(5) 0.0095(5)
C14 0.0458(8) 0.0319(7) 0.0389(7) 0.0085(6) 0.0185(6) 0.0164(6)
C15 0.0505(9) 0.0480(8) 0.0432(8) 0.0204(7) 0.0189(7) 0.0272(7)
C16 0.0328(7) 0.0612(9) 0.0389(8) 0.0134(7) 0.0110(6) 0.0247(7)
C17 0.0290(7) 0.0431(7) 0.0334(7) 0.0037(6) 0.0119(5) 0.0151(6)
C18 0.0289(6) 0.0293(6) 0.0269(6) 0.0061(5) 0.0152(5) 0.0092(5)
C19 0.0520(8) 0.0333(7) 0.0501(8) 0.0037(6) 0.0375(7) 0.0089(6)
C20 0.0287(6) 0.0326(7) 0.0353(7) 0.0053(5) 0.0194(5) 0.0084(5)
C21 0.0376(7) 0.0400(7) 0.0350(7) 0.0105(6) 0.0179(6) 0.0129(6)
C22 0.0611(10) 0.0361(8) 0.0614(10) 0.0175(7) 0.0380(8) 0.0161(7)
C23 0.0735(11) 0.0402(8) 0.0540(10) 0.0033(8) 0.0412(9) -0.0039(7)
C24 0.0673(11) 0.0638(11) 0.0328(8) 0.0027(8) 0.0273(8) 0.0056(7)
C25 0.0499(9) 0.0494(8) 0.0409(8) 0.0117(7) 0.0253(7) 0.0201(7)

loop_
_atom_type_symbol
_atom_type_description
_atom_type_scat_dispersion_real
_atom_type_scat_dispersion_imag
_atom_type_scat_source
C C 0.0033 0.0016 'International Tables Vol C Tables 4.2.6.8 and 6.1.1.4'
H H 0.0000 0.0000 'International Tables Vol C Tables 4.2.6.8 and 6.1.1.4'
N N 0.0061 0.0033 'International Tables Vol C Tables 4.2.6.8 and 6.1.1.4'
O O 0.0106 0.0060 'International Tables Vol C Tables 4.2.6.8 and 6.1.1.4'

loop_
_geom_angle_atom_site_label_1
_geom_angle_atom_site_label_2
_geom_angle_atom_site_label_3
_geom_angle_site_symmetry_1
_geom_angle_site_symmetry_3
_geom_angle
_geom_angle_publ_flag
C8 O2 H2 . . 110.3(12) ?
C10 O4 C19 . . 113.84(9) ?
H5B O5 H5A . . 112(3) ?
C9 N1 C2 . . 111.86(11) ?
C9 N1 H1 . . 124.2(11) ?
C2 N1 H1 . . 123.7(11) ?
C3 C2 C7 . . 122.20(13) ?
C3 C2 N1 . . 127.96(13) ?
C7 C2 N1 . . 109.82(11) ?
C2 C3 C4 . . 117.24(14) ?
C2 C3 H3 . . 121.4 ?
C4 C3 H3 . . 121.4 ?
C5 C4 C3 . . 121.41(13) ?
C5 C4 H4 . . 119.3 ?
C3 C4 H4 . . 119.3 ?
C4 C5 C6 . . 120.82(14) ?
C4 C5 H5 . . 119.6 ?
C6 C5 H5 . . 119.6 ?
C7 C6 C5 . . 118.33(14) ?
C7 C6 H6 . . 120.8 ?
C5 C6 H6 . . 120.8 ?
C6 C7 C2 . . 119.98(12) ?
C6 C7 C8 . . 131.53(12) ?
C2 C7 C8 . . 108.41(10) ?
O2 C8 C7 . . 114.09(10) ?
O2 C8 C9 . . 105.88(9) ?
C7 C8 C9 . . 101.76(9) ?
O2 C8 C10 . . 111.95(9) ?
C7 C8 C10 . . 112.73(9) ?
C9 C8 C10 . . 109.61(9) ?
O1 C9 N1 . . 126.95(12) ?
O1 C9 C8 . . 124.94(11) ?
N1 C9 C8 . . 108.10(10) ?
O4 C10 C18 . . 115.50(9) ?
O4 C10 C8 . . 105.35(9) ?
C18 C10 C8 . . 112.18(9) ?
O4 C10 C11 . . 110.65(9) ?
C18 C10 C11 . . 101.56(9) ?
C8 C10 C11 . . 111.77(9) ?
O3 C11 N12 . . 125.87(11) ?
O3 C11 C10 . . 126.42(11) ?
N12 C11 C10 . . 107.61(10) ?
C11 N12 C13 . . 112.33(10) ?
C11 N12 H12 . . 123.8(10) ?
C13 N12 H12 . . 123.8(10) ?
C14 C13 C18 . . 122.68(12) ?
C14 C13 N12 . . 127.59(12) ?
C18 C13 N12 . . 109.73(11) ?
C13 C14 C15 . . 116.90(13) ?
C13 C14 H14 . . 121.5 ?
C15 C14 H14 . . 121.5 ?
C16 C15 C14 . . 121.59(13) ?
C16 C15 H15 . . 119.2 ?
C14 C15 H15 . . 119.2 ?
C15 C16 C17 . . 120.67(13) ?
C15 C16 H16 . . 119.7 ?
C17 C16 H16 . . 119.7 ?
C18 C17 C16 . . 118.49(12) ?
C18 C17 H17 . . 120.8 ?
C16 C17 H17 . . 120.8 ?
C17 C18 C13 . . 119.65(12) ?
C17 C18 C10 . . 131.70(11) ?
C13 C18 C10 . . 108.63(10) ?
O4 C19 C20 . . 109.22(10) ?
O4 C19 H19A . . 109.8 ?
C20 C19 H19A . . 109.8 ?
O4 C19 H19B . . 109.8 ?
C20 C19 H19B . . 109.8 ?
H19A C19 H19B . . 108.3 ?
C25 C20 C21 . . 118.92(12) ?
C25 C20 C19 . . 119.93(13) ?
C21 C20 C19 . . 121.13(12) ?
C22 C21 C20 . . 120.20(13) ?
C22 C21 H21 . . 119.9 ?
C20 C21 H21 . . 119.9 ?
C23 C22 C21 . . 120.39(15) ?
C23 C22 H22 . . 119.8 ?
C21 C22 H22 . . 119.8 ?
C24 C23 C22 . . 119.82(14) ?
C24 C23 H23 . . 120.1 ?
C22 C23 H23 . . 120.1 ?
C23 C24 C25 . . 120.11(14) ?
C23 C24 H24 . . 119.9 ?
C25 C24 H24 . . 119.9 ?
C24 C25 C20 . . 120.55(14) ?
C24 C25 H25 . . 119.7 ?
C20 C25 H25 . . 119.7 ?

loop_
_geom_bond_atom_site_label_1
_geom_bond_atom_site_label_2
_geom_bond_site_symmetry_2
_geom_bond_distance
_geom_bond_publ_flag
O1 C9 . 1.2191(15) ?
O2 C8 . 1.4066(14) ?
O2 H2 . 0.91(2) ?
O3 C11 . 1.2218(15) ?
O4 C10 . 1.4123(14) ?
O4 C19 . 1.4273(15) ?
O5 H5B . 0.96(3) ?
O5 H5A . 0.83(3) ?
N1 C9 . 1.3392(17) ?
N1 C2 . 1.4017(17) ?
N1 H1 . 0.860(18) ?
C2 C3 . 1.3742(19) ?
C2 C7 . 1.3851(18) ?
C3 C4 . 1.381(2) ?
C3 H3 . 0.9300 ?
C4 C5 . 1.375(2) ?
C4 H4 . 0.9300 ?
C5 C6 . 1.387(2) ?
C5 H5 . 0.9300 ?
C6 C7 . 1.3759(18) ?
C6 H6 . 0.9300 ?
C7 C8 . 1.5086(16) ?
C8 C9 . 1.5477(16) ?
C8 C10 . 1.5551(16) ?
C10 C18 . 1.5114(17) ?
C10 C11 . 1.5608(16) ?
C11 N12 . 1.3418(16) ?
N12 C13 . 1.4016(16) ?
N12 H12 . 0.877(16) ?
C13 C14 . 1.3747(18) ?
C13 C18 . 1.3861(17) ?
C14 C15 . 1.384(2) ?
C14 H14 . 0.9300 ?
C15 C16 . 1.376(2) ?
C15 H15 . 0.9300 ?
C16 C17 . 1.391(2) ?
C16 H16 . 0.9300 ?
C17 C18 . 1.3783(18) ?
C17 H17 . 0.9300 ?
C19 C20 . 1.4906(18) ?
C19 H19A . 0.9700 ?
C19 H19B . 0.9700 ?
C20 C25 . 1.3808(19) ?
C20 C21 . 1.3816(19) ?
C21 C22 . 1.377(2) ?
C21 H21 . 0.9300 ?
C22 C23 . 1.374(2) ?
C22 H22 . 0.9300 ?
C23 C24 . 1.366(3) ?
C23 H23 . 0.9300 ?
C24 C25 . 1.380(2) ?
C24 H24 . 0.9300 ?
C25 H25 . 0.9300 ?

loop_
_geom_hbond_atom_site_label_D
_geom_hbond_atom_site_label_H
_geom_hbond_atom_site_label_A
_geom_hbond_site_symmetry_A
_geom_hbond_distance_DH
_geom_hbond_distance_HA
_geom_hbond_distance_DA
_geom_hbond_angle_DHA
N1 H1 O5 2 0.860(18) 2.045(18) 2.8858(17) 165.6(15)
O2 H2 O3 2_656 0.91(2) 1.99(2) 2.8463(13) 155.9(18)
O2 H2 O2 2_656 0.91(2) 2.57(2) 3.0274(18) 111.9(14)
O5 H5B O3 2_655 0.96(3) 1.97(3) 2.8969(17) 161(3)
N12 H12 O1 2_666 0.877(16) 2.044(16) 2.8329(14) 149.2(14)
C17 H17 Cg3 1_555 0.93 3.1532 3.8226(17) 130.45
C16 H16 Cg5 2_555 0.93 2.7483 3.5140(19) 140.25

loop_
_geom_torsion_atom_site_label_1
_geom_torsion_atom_site_label_2
_geom_torsion_atom_site_label_3
_geom_torsion_atom_site_label_4
_geom_torsion_site_symmetry_1
_geom_torsion_site_symmetry_2
_geom_torsion_site_symmetry_3
_geom_torsion_site_symmetry_4
_geom_torsion
_geom_torsion_publ_flag
C9 N1 C2 C3 . . . . 176.59(13) ?
C9 N1 C2 C7 . . . . -2.02(15) ?
C7 C2 C3 C4 . . . . -1.4(2) ?
N1 C2 C3 C4 . . . . -179.82(13) ?
C2 C3 C4 C5 . . . . 0.7(2) ?
C3 C4 C5 C6 . . . . 0.6(2) ?
C4 C5 C6 C7 . . . . -1.3(2) ?
C5 C6 C7 C2 . . . . 0.7(2) ?
C5 C6 C7 C8 . . . . 177.20(13) ?
C3 C2 C7 C6 . . . . 0.65(19) ?
N1 C2 C7 C6 . . . . 179.35(11) ?
C3 C2 C7 C8 . . . . -176.58(11) ?
N1 C2 C7 C8 . . . . 2.12(14) ?
C6 C7 C8 O2 . . . . -64.69(17) ?
C2 C7 C8 O2 . . . . 112.10(11) ?
C6 C7 C8 C9 . . . . -178.23(13) ?
C2 C7 C8 C9 . . . . -1.44(12) ?
C6 C7 C8 C10 . . . . 64.46(17) ?
C2 C7 C8 C10 . . . . -118.75(11) ?
C2 N1 C9 O1 . . . . -177.54(12) ?
C2 N1 C9 C8 . . . . 1.01(14) ?
O2 C8 C9 O1 . . . . 59.33(15) ?
C7 C8 C9 O1 . . . . 178.85(11) ?
C10 C8 C9 O1 . . . . -61.60(15) ?
O2 C8 C9 N1 . . . . -119.26(10) ?
C7 C8 C9 N1 . . . . 0.27(12) ?
C10 C8 C9 N1 . . . . 119.82(11) ?
C19 O4 C10 C18 . . . . 61.51(14) ?
C19 O4 C10 C8 . . . . -174.11(10) ?
C19 O4 C10 C11 . . . . -53.14(13) ?
O2 C8 C10 O4 . . . . 73.14(11) ?
C7 C8 C10 O4 . . . . -57.10(12) ?
C9 C8 C10 O4 . . . . -169.68(9) ?
O2 C8 C10 C18 . . . . -160.41(9) ?
C7 C8 C10 C18 . . . . 69.34(12) ?
C9 C8 C10 C18 . . . . -43.23(13) ?
O2 C8 C10 C11 . . . . -47.09(13) ?
C7 C8 C10 C11 . . . . -177.34(9) ?
C9 C8 C10 C11 . . . . 70.09(12) ?
O4 C10 C11 O3 . . . . -50.44(16) ?
C18 C10 C11 O3 . . . . -173.59(12) ?
C8 C10 C11 O3 . . . . 66.64(15) ?
O4 C10 C11 N12 . . . . 126.13(10) ?
C18 C10 C11 N12 . . . . 2.99(12) ?
C8 C10 C11 N12 . . . . -116.79(11) ?
O3 C11 N12 C13 . . . . 175.33(12) ?
C10 C11 N12 C13 . . . . -1.27(13) ?
C11 N12 C13 C14 . . . . 178.62(12) ?
C11 N12 C13 C18 . . . . -1.22(14) ?
C18 C13 C14 C15 . . . . -1.10(19) ?
N12 C13 C14 C15 . . . . 179.07(12) ?
C13 C14 C15 C16 . . . . -0.2(2) ?
C14 C15 C16 C17 . . . . 0.8(2) ?
C15 C16 C17 C18 . . . . -0.1(2) ?
C16 C17 C18 C13 . . . . -1.14(19) ?
C16 C17 C18 C10 . . . . 176.85(12) ?
C14 C13 C18 C17 . . . . 1.79(19) ?
N12 C13 C18 C17 . . . . -178.35(11) ?
C14 C13 C18 C10 . . . . -176.62(11) ?
N12 C13 C18 C10 . . . . 3.23(13) ?
O4 C10 C18 C17 . . . . 58.38(17) ?
C8 C10 C18 C17 . . . . -62.37(16) ?
C11 C10 C18 C17 . . . . 178.15(13) ?
O4 C10 C18 C13 . . . . -123.47(11) ?
C8 C10 C18 C13 . . . . 115.79(11) ?
C11 C10 C18 C13 . . . . -3.70(12) ?
C10 O4 C19 C20 . . . . -168.10(10) ?
O4 C19 C20 C25 . . . . 133.58(13) ?
O4 C19 C20 C21 . . . . -48.07(17) ?
C25 C20 C21 C22 . . . . 0.1(2) ?
C19 C20 C21 C22 . . . . -178.29(13) ?
C20 C21 C22 C23 . . . . 0.7(2) ?
C21 C22 C23 C24 . . . . -0.7(3) ?
C22 C23 C24 C25 . . . . -0.1(3) ?
C23 C24 C25 C20 . . . . 1.0(3) ?
C21 C20 C25 C24 . . . . -0.9(2) ?
C19 C20 C25 C24 . . . . 177.44(14) ?
